data_1502957
loop_
_publ_author_name
'Jiao, Lei'
'Lin, Mu'
'Zhuo, Lian-Gang'
'Yu, Zhi-Xiang'

_publ_section_title
;
 Rh(I)-catalyzed [(3 + 2) + 1] cycloaddition of
 1-yne/ene-vinylcyclopropanes and CO: homologous Pauson-Khand reaction and
 total synthesis of (+/-)-alpha-agarofuran.
;
_journal_issue 11
_journal_name_full 'Organic letters'
_journal_page_first 2528
_journal_page_last 2531
_journal_paper_doi 10.1021/ol100625e
_journal_volume 12
_journal_year 2010
_chemical_compound_source Synthetic
_chemical_formula_moiety 'C21 H24 N4 O6'
_chemical_formula_sum 'C21 H24 N4 O6'
_chemical_formula_weight 428.44
_chemical_melting_point 428
_chemical_name_common 'Bicyclic enone'
_chemical_name_systematic
'(2R,4aR,E)-methyl 7-(2-(2,4-dinitrophenyl)hydrazono)-8-methyl-4a-vinyl-1,2,3,4,4a,5,6,7-octahydronaphthalene-2-carboxylate'
_space_group_IT_number 14
_symmetry_cell_setting monoclinic
_symmetry_Int_Tables_number 14
_symmetry_space_group_name_Hall '-P 2yn'
_symmetry_space_group_name_H-M 'P 1 21/n 1'
_atom_sites_solution_hydrogens geom
_atom_sites_solution_primary direct
_atom_sites_solution_secondary difmap
_audit_creation_method SHELXL-97
_cell_angle_alpha 90.00
_cell_angle_beta 92.36(3)
_cell_angle_gamma 90.00
_cell_formula_units_Z 4
_cell_length_a 7.8464(16)
_cell_length_b 7.4777(15)
_cell_length_c 34.944(7)
_cell_measurement_reflns_used 17223
_cell_measurement_temperature 173(2)
_cell_measurement_theta_max 68.22
_cell_measurement_theta_min 5.07
_cell_volume 2048.5(7)
_computing_cell_refinement 'Rapid Auto(Rigaku 2001)'
_computing_data_collection 'Rapid Auto(Rigaku 2001)'
_computing_data_reduction 'Rapid Auto(Rigaku 2001)'
_computing_molecular_graphics
;
 Mercury: visualization and analysis of crystal structures, C. F. Macrae,
 P. R. Edgington, P. McCabe, E. Pidcock, G. P. Shields, R. Taylor,
 M. Towler and J. van de Streek, J. Appl. Cryst., 39, 453-457, 2006.
;
_computing_publication_material 'SHELX-97 (Sheldrick, 1997)'
_computing_structure_refinement 'SHELX-97 (Sheldrick, 1997)'
_computing_structure_solution 'SHELX-97 (Sheldrick, 1997)'
_diffrn_ambient_pressure 101
_diffrn_ambient_temperature 173(2)
_diffrn_measured_fraction_theta_full 0.992
_diffrn_measured_fraction_theta_max 0.992
_diffrn_measurement_device_type 'Rigaku raxis Rapid IP Area Detector'
_diffrn_measurement_method '\w scans'
_diffrn_radiation_monochromator graphite
_diffrn_radiation_type CuK\a
_diffrn_radiation_wavelength 1.54178
_diffrn_reflns_av_R_equivalents 0.0617
_diffrn_reflns_av_sigmaI/netI 0.0581
_diffrn_reflns_limit_h_max 9
_diffrn_reflns_limit_h_min -9
_diffrn_reflns_limit_k_max 8
_diffrn_reflns_limit_k_min -8
_diffrn_reflns_limit_l_max 41
_diffrn_reflns_limit_l_min -42
_diffrn_reflns_number 17223
_diffrn_reflns_theta_full 68.22
_diffrn_reflns_theta_max 68.22
_diffrn_reflns_theta_min 5.07
_diffrn_source 'rotating anode'
_diffrn_source_type X-ray
_exptl_absorpt_coefficient_mu 0.863
_exptl_absorpt_correction_T_max 0.8887
_exptl_absorpt_correction_T_min 0.7240
_exptl_absorpt_correction_type multi-scan
_exptl_absorpt_process_details 'ABSCOR by T. Higashi, June 3, 2003'
_exptl_crystal_colour brown
_exptl_crystal_density_diffrn 1.389
_exptl_crystal_density_method 'not measured'
_exptl_crystal_description plate
_exptl_crystal_F_000 904
_exptl_crystal_recrystallization_method 'From ethyl acetate/dichloromethane'
_exptl_crystal_size_max 0.40
_exptl_crystal_size_mid 0.23
_exptl_crystal_size_min 0.14
_refine_diff_density_max 0.291
_refine_diff_density_min -0.241
_refine_diff_density_rms 0.060
_refine_ls_extinction_coef 0.0018(4)
_refine_ls_extinction_expression Fc^*^=kFc[1+0.001xFc^2^\l^3^/sin(2\q)]^-1/4^
_refine_ls_extinction_method SHELXL
_refine_ls_goodness_of_fit_ref 1.167
_refine_ls_hydrogen_treatment constr
_refine_ls_matrix_type full
_refine_ls_number_parameters 311
_refine_ls_number_reflns 3704
_refine_ls_number_restraints 58
_refine_ls_restrained_S_all 1.167
_refine_ls_R_factor_all 0.0802
_refine_ls_R_factor_gt 0.0603
_refine_ls_shift/su_max 0.000
_refine_ls_shift/su_mean 0.000
_refine_ls_structure_factor_coef Fsqd
_refine_ls_weighting_details 'calc w=1/[\s^2^(Fo^2^)+(0.0826P)^2^+0.1665P] where P=(Fo^2^+2Fc^2^)/3'
_refine_ls_weighting_scheme calc
_refine_ls_wR_factor_gt 0.1577
_refine_ls_wR_factor_ref 0.1751
_reflns_number_gt 2712
_reflns_number_total 3704
_reflns_threshold_expression >2sigma(I)
_cod_data_source_file ol100625e_si_001.cif
_cod_data_source_block sx2728
_cod_original_sg_symbol_H-M 'P 21/n'
_cod_database_code 1502957

loop_
_symmetry_equiv_pos_as_xyz
'x, y, z'
'-x+1/2, y+1/2, -z+1/2'
'-x, -y, -z'
'x-1/2, -y-1/2, z-1/2'

loop_
_atom_site_label
_atom_site_type_symbol
_atom_site_fract_x
_atom_site_fract_y
_atom_site_fract_z
_atom_site_U_iso_or_equiv
_atom_site_adp_type
_atom_site_occupancy
_atom_site_symmetry_multiplicity
_atom_site_calc_flag
_atom_site_refinement_flags
_atom_site_disorder_assembly
_atom_site_disorder_group
O1 O 0.6400(2) 0.4521(2) 0.10537(5) 0.0433(5) Uani 1 1 d . . .
O2 O 0.3713(3) 0.4557(3) 0.11701(5) 0.0531(6) Uani 1 1 d . . .
O3 O -0.0275(13) 0.658(3) 0.0224(4) 0.064(3) Uani 0.47(3) 1 d PDU A 1
O4 O 0.0461(19) 0.781(2) -0.0298(3) 0.048(3) Uani 0.47(3) 1 d PDU A 1
N2 N 0.0826(8) 0.719(3) 0.0023(4) 0.042(3) Uani 0.47(3) 1 d PDU A 1
O3' O -0.0232(11) 0.736(3) 0.0305(3) 0.058(3) Uani 0.53(3) 1 d PDU A 2
O4' O 0.0427(16) 0.841(2) -0.0239(3) 0.050(2) Uani 0.53(3) 1 d PDU A 2
N2' N 0.0848(8) 0.768(2) 0.0069(3) 0.047(3) Uani 0.53(3) 1 d PDU A 2
O5 O 0.7389(3) 1.5432(2) -0.20407(5) 0.0537(6) Uani 1 1 d . . .
O6 O 0.9072(2) 1.3635(3) -0.16849(6) 0.0544(6) Uani 1 1 d . . .
N1 N 0.4915(3) 0.4931(3) 0.09690(5) 0.0368(5) Uani 1 1 d . . .
N3 N 0.3647(2) 0.8521(3) -0.04189(5) 0.0345(5) Uani 1 1 d . . .
H1N3 H 0.2584 0.8615 -0.0507 0.041 Uiso 1 1 d R . .
N4 N 0.5009(2) 0.9005(3) -0.06349(5) 0.0310(5) Uani 1 1 d . . .
C1 C 0.4568(3) 0.5914(3) 0.06165(6) 0.0305(6) Uani 1 1 d . . .
C2 C 0.2922(3) 0.6247(3) 0.04991(6) 0.0368(6) Uani 1 1 d . A .
H2 H 0.2009 0.5877 0.0651 0.044 Uiso 1 1 calc R . .
C3 C 0.2596(3) 0.7134(3) 0.01552(6) 0.0359(6) Uani 1 1 d D . .
C4 C 0.3933(3) 0.7715(3) -0.00770(6) 0.0299(6) Uani 1 1 d . A .
C5 C 0.5626(3) 0.7364(3) 0.00642(6) 0.0303(6) Uani 1 1 d . . .
H5 H 0.6561 0.7748 -0.0079 0.036 Uiso 1 1 calc R A .
C6 C 0.5927(3) 0.6487(3) 0.04012(6) 0.0314(6) Uani 1 1 d . A .
H6 H 0.7067 0.6264 0.0491 0.038 Uiso 1 1 calc R . .
C7 C 0.4612(3) 0.9667(3) -0.09698(6) 0.0299(6) Uani 1 1 d . . .
C8 C 0.6045(3) 1.0074(3) -0.12150(6) 0.0290(5) Uani 1 1 d . . .
C9 C 0.5758(3) 1.0546(3) -0.15860(6) 0.0291(5) Uani 1 1 d . . .
C10 C 0.7164(3) 1.0603(3) -0.18696(6) 0.0333(6) Uani 1 1 d . . .
H10A H 0.7082 0.9515 -0.2031 0.040 Uiso 1 1 calc R . .
H10B H 0.8276 1.0564 -0.1725 0.040 Uiso 1 1 calc R . .
C11 C 0.7145(3) 1.2244(3) -0.21337(6) 0.0359(6) Uani 1 1 d . . .
H11 H 0.7906 1.1953 -0.2348 0.043 Uiso 1 1 calc R . .
C12 C 0.5369(3) 1.2542(4) -0.23157(6) 0.0413(7) Uani 1 1 d . . .
H12A H 0.5352 1.3666 -0.2466 0.050 Uiso 1 1 calc R . .
H12B H 0.5074 1.1544 -0.2493 0.050 Uiso 1 1 calc R . .
C13 C 0.4063(3) 1.2649(3) -0.20066(6) 0.0356(6) Uani 1 1 d . . .
H13A H 0.2923 1.2868 -0.2130 0.043 Uiso 1 1 calc R . .
H13B H 0.4344 1.3680 -0.1838 0.043 Uiso 1 1 calc R . .
C14 C 0.3984(3) 1.0942(3) -0.17589(6) 0.0301(6) Uani 1 1 d . . .
C15 C 0.2730(3) 1.1301(3) -0.14436(6) 0.0332(6) Uani 1 1 d . . .
H15A H 0.2975 1.2492 -0.1330 0.040 Uiso 1 1 calc R . .
H15B H 0.1557 1.1329 -0.1559 0.040 Uiso 1 1 calc R . .
C16 C 0.2821(3) 0.9911(3) -0.11291(7) 0.0356(6) Uani 1 1 d . . .
H16A H 0.2080 1.0282 -0.0921 0.043 Uiso 1 1 calc R . .
H16B H 0.2388 0.8756 -0.1232 0.043 Uiso 1 1 calc R . .
C17 C 0.7822(3) 0.9769(4) -0.10391(6) 0.0361(6) Uani 1 1 d . . .
H17A H 0.8199 0.8554 -0.1099 0.054 Uiso 1 1 calc R . .
H17B H 0.7802 0.9917 -0.0761 0.054 Uiso 1 1 calc R . .
H17C H 0.8612 1.0638 -0.1144 0.054 Uiso 1 1 calc R . .
C18 C 0.7832(3) 1.3947(4) -0.19519(7) 0.0376(6) Uani 1 1 d . . .
C19 C 0.9910(4) 1.5221(4) -0.15255(10) 0.0659(10) Uani 1 1 d . . .
H19A H 1.0729 1.5674 -0.1706 0.099 Uiso 1 1 calc R . .
H19B H 1.0511 1.4913 -0.1283 0.099 Uiso 1 1 calc R . .
H19C H 0.9054 1.6142 -0.1480 0.099 Uiso 1 1 calc R . .
C20 C 0.3295(3) 0.9403(3) -0.20030(7) 0.0375(6) Uani 1 1 d . . .
H20 H 0.2378 0.9681 -0.2179 0.045 Uiso 1 1 calc R . .
C21 C 0.3815(3) 0.7739(3) -0.19995(7) 0.0452(7) Uani 1 1 d . . .
H21A H 0.4728 0.7381 -0.1829 0.054 Uiso 1 1 calc R . .
H21B H 0.3280 0.6889 -0.2167 0.054 Uiso 1 1 calc R . .

loop_
_atom_site_aniso_label
_atom_site_aniso_U_11
_atom_site_aniso_U_22
_atom_site_aniso_U_33
_atom_site_aniso_U_23
_atom_site_aniso_U_13
_atom_site_aniso_U_12
O1 0.0434(11) 0.0436(12) 0.0420(10) 0.0038(8) -0.0094(8) -0.0029(9)
O2 0.0544(13) 0.0654(14) 0.0404(10) 0.0112(9) 0.0140(9) -0.0040(11)
O3 0.035(3) 0.078(7) 0.078(5) 0.026(5) 0.012(3) -0.003(4)
O4 0.036(3) 0.057(6) 0.052(4) 0.014(4) -0.004(3) 0.005(4)
N2 0.027(3) 0.051(7) 0.046(4) 0.006(4) 0.002(3) 0.001(3)
O3' 0.028(3) 0.083(6) 0.063(3) 0.021(4) 0.012(2) -0.003(3)
O4' 0.039(3) 0.061(6) 0.050(3) 0.013(3) -0.003(2) 0.012(4)
N2' 0.037(3) 0.055(7) 0.049(4) 0.010(4) 0.004(3) -0.001(3)
O5 0.0606(14) 0.0417(12) 0.0591(12) 0.0158(10) 0.0066(10) 0.0034(10)
O6 0.0395(12) 0.0432(12) 0.0788(13) -0.0118(10) -0.0182(10) 0.0055(9)
N1 0.0411(13) 0.0379(13) 0.0313(10) -0.0014(9) -0.0005(9) -0.0020(10)
N3 0.0273(11) 0.0442(13) 0.0323(10) 0.0043(9) 0.0017(8) -0.0019(9)
N4 0.0302(11) 0.0327(12) 0.0302(10) 0.0005(8) 0.0022(8) -0.0030(9)
C1 0.0345(14) 0.0309(14) 0.0262(11) -0.0020(10) 0.0017(9) -0.0020(11)
C2 0.0304(14) 0.0447(17) 0.0359(13) 0.0012(11) 0.0087(10) -0.0030(12)
C3 0.0234(13) 0.0478(17) 0.0367(13) 0.0041(11) 0.0029(9) 0.0003(12)
C4 0.0322(13) 0.0298(14) 0.0278(11) -0.0015(10) 0.0015(9) -0.0008(11)
C5 0.0242(12) 0.0358(14) 0.0312(12) -0.0049(10) 0.0037(9) -0.0020(10)
C6 0.0276(13) 0.0342(14) 0.0324(12) -0.0046(10) 0.0003(9) -0.0048(11)
C7 0.0305(13) 0.0272(14) 0.0316(12) -0.0013(10) -0.0021(9) 0.0001(10)
C8 0.0287(13) 0.0269(13) 0.0313(11) -0.0005(10) -0.0021(9) -0.0012(10)
C9 0.0284(13) 0.0268(13) 0.0319(11) -0.0016(10) -0.0016(9) 0.0010(10)
C10 0.0308(13) 0.0370(15) 0.0321(12) 0.0001(10) 0.0010(9) 0.0017(11)
C11 0.0359(14) 0.0434(16) 0.0286(12) 0.0033(11) 0.0043(10) 0.0026(12)
C12 0.0399(16) 0.0515(18) 0.0322(12) 0.0091(12) -0.0031(10) 0.0025(13)
C13 0.0319(14) 0.0380(15) 0.0364(13) 0.0058(11) -0.0037(10) 0.0023(11)
C14 0.0297(13) 0.0301(14) 0.0302(12) 0.0008(10) -0.0029(9) 0.0005(11)
C15 0.0281(13) 0.0339(15) 0.0373(13) 0.0018(11) -0.0011(10) 0.0017(11)
C16 0.0287(13) 0.0414(16) 0.0366(13) 0.0038(11) 0.0004(10) 0.0004(11)
C17 0.0260(13) 0.0478(17) 0.0341(12) 0.0022(11) -0.0020(9) 0.0000(11)
C18 0.0304(14) 0.0446(17) 0.0383(13) 0.0070(12) 0.0098(10) 0.0029(12)
C19 0.0409(18) 0.056(2) 0.101(3) -0.0218(19) -0.0066(17) -0.0065(15)
C20 0.0380(15) 0.0373(16) 0.0364(13) -0.0025(11) -0.0097(10) -0.0016(12)
C21 0.0519(17) 0.0376(17) 0.0454(15) -0.0089(12) -0.0083(12) 0.0001(13)

loop_
_atom_type_symbol
_atom_type_description
_atom_type_scat_dispersion_real
_atom_type_scat_dispersion_imag
_atom_type_scat_source
C C 0.0181 0.0091 'International Tables Vol C Tables 4.2.6.8 and 6.1.1.4'
H H 0.0000 0.0000 'International Tables Vol C Tables 4.2.6.8 and 6.1.1.4'
N N 0.0311 0.0180 'International Tables Vol C Tables 4.2.6.8 and 6.1.1.4'
O O 0.0492 0.0322 'International Tables Vol C Tables 4.2.6.8 and 6.1.1.4'

loop_
_geom_angle_atom_site_label_1
_geom_angle_atom_site_label_2
_geom_angle_atom_site_label_3
_geom_angle
O3 N2 O4 121.2(8)
O3 N2 C3 119.7(9)
O4 N2 C3 119.0(9)
O3' N2' O4' 120.0(8)
O3' N2' C3 118.7(7)
O4' N2' C3 121.3(8)
C18 O6 C19 115.4(2)
O1 N1 O2 123.1(2)
O1 N1 C1 118.3(2)
O2 N1 C1 118.6(2)
C4 N3 N4 119.80(19)
C4 N3 H1N3 117.7
N4 N3 H1N3 122.1
C7 N4 N3 115.48(19)
C2 C1 C6 121.1(2)
C2 C1 N1 119.4(2)
C6 C1 N1 119.5(2)
C1 C2 C3 119.2(2)
C1 C2 H2 120.4
C3 C2 H2 120.4
C2 C3 C4 121.8(2)
C2 C3 N2 115.5(5)
C4 C3 N2 122.1(4)
C2 C3 N2' 116.9(4)
C4 C3 N2' 120.7(4)
N2 C3 N2' 15.9(11)
N3 C4 C3 122.9(2)
N3 C4 C5 120.6(2)
C3 C4 C5 116.5(2)
C6 C5 C4 121.1(2)
C6 C5 H5 119.5
C4 C5 H5 119.5
C5 C6 C1 120.3(2)
C5 C6 H6 119.8
C1 C6 H6 119.8
N4 C7 C8 116.3(2)
N4 C7 C16 124.6(2)
C8 C7 C16 118.98(19)
C9 C8 C7 120.7(2)
C9 C8 C17 122.7(2)
C7 C8 C17 116.35(19)
C8 C9 C10 122.5(2)
C8 C9 C14 122.9(2)
C10 C9 C14 114.43(18)
C9 C10 C11 115.3(2)
C9 C10 H10A 108.5
C11 C10 H10A 108.5
C9 C10 H10B 108.5
C11 C10 H10B 108.5
H10A C10 H10B 107.5
C18 C11 C12 110.9(2)
C18 C11 C10 115.20(19)
C12 C11 C10 110.7(2)
C18 C11 H11 106.5
C12 C11 H11 106.5
C10 C11 H11 106.5
C13 C12 C11 110.03(18)
C13 C12 H12A 109.7
C11 C12 H12A 109.7
C13 C12 H12B 109.7
C11 C12 H12B 109.7
H12A C12 H12B 108.2
C12 C13 C14 113.5(2)
C12 C13 H13A 108.9
C14 C13 H13A 108.9
C12 C13 H13B 108.9
C14 C13 H13B 108.9
H13A C13 H13B 107.7
C20 C14 C9 112.0(2)
C20 C14 C15 108.21(19)
C9 C14 C15 110.66(17)
C20 C14 C13 109.43(18)
C9 C14 C13 109.00(19)
C15 C14 C13 107.47(19)
C16 C15 C14 112.96(19)
C16 C15 H15A 109.0
C14 C15 H15A 109.0
C16 C15 H15B 109.0
C14 C15 H15B 109.0
H15A C15 H15B 107.8
C7 C16 C15 111.6(2)
C7 C16 H16A 109.3
C15 C16 H16A 109.3
C7 C16 H16B 109.3
C15 C16 H16B 109.3
H16A C16 H16B 108.0
C8 C17 H17A 109.5
C8 C17 H17B 109.5
H17A C17 H17B 109.5
C8 C17 H17C 109.5
H17A C17 H17C 109.5
H17B C17 H17C 109.5
O5 C18 O6 122.3(3)
O5 C18 C11 125.2(2)
O6 C18 C11 112.5(2)
O6 C19 H19A 109.5
O6 C19 H19B 109.5
H19A C19 H19B 109.5
O6 C19 H19C 109.5
H19A C19 H19C 109.5
H19B C19 H19C 109.5
C21 C20 C14 127.6(2)
C21 C20 H20 116.2
C14 C20 H20 116.2
C20 C21 H21A 120.0
C20 C21 H21B 120.0
H21A C21 H21B 120.0

loop_
_geom_bond_atom_site_label_1
_geom_bond_atom_site_label_2
_geom_bond_distance
O1 N1 1.229(2)
O2 N1 1.231(3)
O3 N2 1.225(6)
O4 N2 1.235(6)
N2 C3 1.447(6)
O3' N2' 1.230(6)
O4' N2' 1.241(5)
N2' C3 1.450(6)
O5 C18 1.200(3)
O6 C18 1.340(3)
O6 C19 1.455(3)
N1 C1 1.450(3)
N3 C4 1.349(3)
N3 N4 1.381(2)
N3 H1N3 0.8800
N4 C7 1.297(3)
C1 C2 1.362(3)
C1 C6 1.397(3)
C2 C3 1.387(3)
C2 H2 0.9500
C3 C4 1.420(3)
C4 C5 1.422(3)
C5 C6 1.360(3)
C5 H5 0.9500
C6 H6 0.9500
C7 C8 1.473(3)
C7 C16 1.501(3)
C8 C9 1.353(3)
C8 C17 1.518(3)
C9 C10 1.513(3)
C9 C14 1.524(3)
C10 C11 1.535(3)
C10 H10A 0.9900
C10 H10B 0.9900
C11 C18 1.512(3)
C11 C12 1.524(3)
C11 H11 1.0000
C12 C13 1.521(3)
C12 H12A 0.9900
C12 H12B 0.9900
C13 C14 1.545(3)
C13 H13A 0.9900
C13 H13B 0.9900
C14 C20 1.518(3)
C14 C15 1.531(3)
C15 C16 1.512(3)
C15 H15A 0.9900
C15 H15B 0.9900
C16 H16A 0.9900
C16 H16B 0.9900
C17 H17A 0.9800
C17 H17B 0.9800
C17 H17C 0.9800
C19 H19A 0.9800
C19 H19B 0.9800
C19 H19C 0.9800
C20 C21 1.310(3)
C20 H20 0.9500
C21 H21A 0.9500
C21 H21B 0.9500

loop_
_geom_hbond_atom_site_label_D
_geom_hbond_atom_site_label_H
_geom_hbond_atom_site_label_A
_geom_hbond_distance_DH
_geom_hbond_distance_HA
_geom_hbond_distance_DA
_geom_hbond_angle_DHA
N3 H1N3 O4 0.88 1.94 2.608(14) 131.3
N3 H1N3 O4' 0.88 1.97 2.630(13) 130.4

loop_
_geom_torsion_atom_site_label_1
_geom_torsion_atom_site_label_2
_geom_torsion_atom_site_label_3
_geom_torsion_atom_site_label_4
_geom_torsion
C4 N3 N4 C7 175.8(2)
O1 N1 C1 C2 174.2(2)
O2 N1 C1 C2 -6.2(3)
O1 N1 C1 C6 -5.1(3)
O2 N1 C1 C6 174.5(2)
C6 C1 C2 C3 1.5(4)
N1 C1 C2 C3 -177.8(2)
C1 C2 C3 C4 -0.4(4)
C1 C2 C3 N2 170.7(9)
C1 C2 C3 N2' -171.6(9)
O3 N2 C3 C2 4.7(15)
O4 N2 C3 C2 -173.4(10)
O3 N2 C3 C4 175.7(10)
O4 N2 C3 C4 -2.3(17)
O3 N2 C3 N2' -94(3)
O4 N2 C3 N2' 88(3)
O3' N2' C3 C2 1.7(14)
O4' N2' C3 C2 -177.1(10)
O3' N2' C3 C4 -169.7(9)
O4' N2' C3 C4 11.6(16)
O3' N2' C3 N2 91(3)
O4' N2' C3 N2 -88(3)
N4 N3 C4 C3 -178.1(2)
N4 N3 C4 C5 0.3(3)
C2 C3 C4 N3 177.5(2)
N2 C3 C4 N3 7.0(10)
N2' C3 C4 N3 -11.6(10)
C2 C3 C4 C5 -0.9(4)
N2 C3 C4 C5 -171.4(10)
N2' C3 C4 C5 170.0(9)
N3 C4 C5 C6 -177.3(2)
C3 C4 C5 C6 1.2(3)
C4 C5 C6 C1 -0.1(3)
C2 C1 C6 C5 -1.3(4)
N1 C1 C6 C5 178.0(2)
N3 N4 C7 C8 -175.87(18)
N3 N4 C7 C16 -0.5(3)
N4 C7 C8 C9 171.3(2)
C16 C7 C8 C9 -4.4(3)
N4 C7 C8 C17 -3.3(3)
C16 C7 C8 C17 -179.0(2)
C7 C8 C9 C10 -167.0(2)
C17 C8 C9 C10 7.2(4)
C7 C8 C9 C14 8.8(4)
C17 C8 C9 C14 -176.9(2)
C8 C9 C10 C11 -136.4(2)
C14 C9 C10 C11 47.5(3)
C9 C10 C11 C18 77.6(3)
C9 C10 C11 C12 -49.2(3)
C18 C11 C12 C13 -75.1(3)
C10 C11 C12 C13 54.1(3)
C11 C12 C13 C14 -59.8(3)
C8 C9 C14 C20 -103.3(3)
C10 C9 C14 C20 72.9(3)
C8 C9 C14 C15 17.5(3)
C10 C9 C14 C15 -166.3(2)
C8 C9 C14 C13 135.5(2)
C10 C9 C14 C13 -48.3(3)
C12 C13 C14 C20 -67.1(2)
C12 C13 C14 C9 55.6(2)
C12 C13 C14 C15 175.61(18)
C20 C14 C15 C16 74.8(2)
C9 C14 C15 C16 -48.2(3)
C13 C14 C15 C16 -167.11(19)
N4 C7 C16 C15 158.4(2)
C8 C7 C16 C15 -26.3(3)
C14 C15 C16 C7 52.8(3)
C19 O6 C18 O5 -3.3(4)
C19 O6 C18 C11 174.1(2)
C12 C11 C18 O5 -24.0(3)
C10 C11 C18 O5 -150.7(2)
C12 C11 C18 O6 158.7(2)
C10 C11 C18 O6 32.0(3)
C9 C14 C20 C21 18.5(4)
C15 C14 C20 C21 -103.7(3)
C13 C14 C20 C21 139.5(3)
